data_2211247
loop_
_publ_author_name
'Venkatraman, Ramaiyer'
'Sitole, Lungile'
'Wilson, Montica R.'
'Fronczek, Frank R.'

_publ_section_title
;(1-Cyclopentano-4-ethyl-3-thiosemicarbazone)iodobis(triphenylphosphino)copper(I)
 acetonitrile disolvate
;
_journal_coeditor_code YM2025
_journal_issue 11
_journal_name_full 'Acta Crystallographica Section E'
_journal_page_first m2992
_journal_page_last m2994
_journal_paper_doi 10.1107/S1600536806040232
_journal_volume 62
_journal_year 2006
_chemical_formula_iupac '[Cu I (C8 H15 N3 S) (C18 H15 P)2], 2C2 H3 N'
_chemical_formula_moiety 'C44 H45 Cu I N3 P2 S, 2C2 H3 N'
_chemical_formula_sum 'C48 H51 Cu I N5 P2 S'
_chemical_formula_weight 982.38
_chemical_name_systematic
;
 ?
;
_space_group_IT_number 19
_symmetry_cell_setting orthorhombic
_symmetry_space_group_name_Hall 'P 2ac 2ab'
_symmetry_space_group_name_H-M 'P 21 21 21'
_atom_sites_solution_hydrogens geom
_atom_sites_solution_primary direct
_atom_sites_solution_secondary difmap
_audit_creation_method SHELXL-97
_cell_angle_alpha 90
_cell_angle_beta 90
_cell_angle_gamma 90
_cell_formula_units_Z 4
_cell_length_a 9.9386(10)
_cell_length_b 13.2986(15)
_cell_length_c 34.655(4)
_cell_measurement_reflns_used 7217
_cell_measurement_temperature 115
_cell_measurement_theta_max 30.5
_cell_measurement_theta_min 2.5
_cell_volume 4580.3(9)
_computing_cell_refinement 'HKL Scalepack (Otwinowski & Minor 1997)'
_computing_data_collection 'COLLECT (Nonius, 2000)'
_computing_data_reduction 'HKL Denzo (Otwinowski & Minor 1997) and Scalepack'
_computing_molecular_graphics 'ORTEP-3 for Windows (Farrugia, 1997)'
_computing_publication_material SHELXL97
_computing_structure_refinement 'SHELXL97 (Sheldrick, 1997)'
_computing_structure_solution 'SIR97 (Altomare <i>et al.</i>,  1999)'
_diffrn_ambient_temperature 115
_diffrn_measured_fraction_theta_full 0.996
_diffrn_measured_fraction_theta_max 0.981
_diffrn_measurement_device 'KappaCCD (with Oxford Cryostream)'
_diffrn_measurement_method ' \w scans with \k offsets'
_diffrn_radiation_monochromator graphite
_diffrn_radiation_source 'fine-focus sealed tube'
_diffrn_radiation_type MoK\a
_diffrn_radiation_wavelength 0.71073
_diffrn_reflns_av_R_equivalents 0.053
_diffrn_reflns_av_sigmaI/netI 0.0346
_diffrn_reflns_limit_h_max 13
_diffrn_reflns_limit_h_min -13
_diffrn_reflns_limit_k_max 19
_diffrn_reflns_limit_k_min -18
_diffrn_reflns_limit_l_max 48
_diffrn_reflns_limit_l_min -48
_diffrn_reflns_number 33871
_diffrn_reflns_theta_full 25.0
_diffrn_reflns_theta_max 30.5
_diffrn_reflns_theta_min 2.6
_diffrn_standards_decay_% <2
_diffrn_standards_number 0
_exptl_absorpt_coefficient_mu 1.305
_exptl_absorpt_correction_T_max 0.736
_exptl_absorpt_correction_T_min 0.696
_exptl_absorpt_correction_type multi-scan
_exptl_absorpt_process_details '(HKL Scalepack; Otwinowski & Minor 1997)'
_exptl_crystal_colour colorless
_exptl_crystal_density_diffrn 1.425
_exptl_crystal_density_method 'not measured'
_exptl_crystal_description fragment
_exptl_crystal_F_000 2008
_exptl_crystal_size_max 0.30
_exptl_crystal_size_mid 0.27
_exptl_crystal_size_min 0.25
_refine_diff_density_max 0.55
_refine_diff_density_min -0.59
_refine_ls_abs_structure_details 'Flack (1983), 5940 Friedel pairs'
_refine_ls_abs_structure_Flack -0.015(8)
_refine_ls_extinction_coef 0.00061(10)
_refine_ls_extinction_expression Fc^*^=kFc[1+0.001xFc^2^\l^3^/sin(2\q)]^-1/4^
_refine_ls_extinction_method SHELXL97
_refine_ls_goodness_of_fit_ref 1.025
_refine_ls_hydrogen_treatment mixed
_refine_ls_matrix_type full
_refine_ls_number_parameters 533
_refine_ls_number_reflns 13660
_refine_ls_number_restraints 0
_refine_ls_restrained_S_all 1.025
_refine_ls_R_factor_all 0.036
_refine_ls_R_factor_gt 0.030
_refine_ls_shift/su_max 0.002
_refine_ls_shift/su_mean 0.000
_refine_ls_structure_factor_coef Fsqd
_refine_ls_weighting_details 'calc w=1/[\s^2^(Fo^2^)+(0.0227P)^2^+3.9323P] where P=(Fo^2^+2Fc^2^)/3'
_refine_ls_weighting_scheme calc
_refine_ls_wR_factor_gt 0.065
_refine_ls_wR_factor_ref 0.068
_reflns_number_gt 12568
_reflns_number_total 13660
_reflns_threshold_expression I>2\s(I)
_cod_data_source_file ym2025.cif
_cod_data_source_block I
_cod_depositor_comments
;
The following automatic conversions were performed:
'_symmetry_cell_setting' value 'Orthorhombic' changed to 'orthorhombic'
according to '/home/saulius/struct/CIF-dictionaries/cif_core.dic'
dictionary named 'cif_core.dic' version 2.4.1 from 2010-06-29.

Automatic conversion script
Id: cif_fix_enum 1527 2010-12-29 10:47:43Z saulius 

The following automatic conversions were performed:

'_symmetry_cell_setting' value 'Orthorhombic' changed to
'orthorhombic' according to
/home/saulius/struct/CIF-dictionaries/cif_core.dic dictionary named
'cif_core.dic' version 2.4.1 from 2010-06-29.

Automatic conversion script
Id: cif_fix_values 1715 2011-07-08 13:25:40Z adriana 
;
_cod_original_sg_symbol_H-M 'P 21 21 21    '
_cod_database_code 2211247
_cod_database_fobs_code 2211247

loop_
_symmetry_equiv_pos_as_xyz
'x, y, z'
'-x+1/2, -y, z+1/2'
'x+1/2, -y+1/2, -z'
'-x, y+1/2, -z+1/2'

loop_
_atom_site_type_symbol
_atom_site_label
_atom_site_fract_x
_atom_site_fract_y
_atom_site_fract_z
_atom_site_U_iso_or_equiv
_atom_site_adp_type
_atom_site_calc_flag
_atom_site_refinement_flags
_atom_site_occupancy
I I1 0.131038(14) 0.523718(12) 0.394175(4) 0.02299(4) Uani d . 1
Cu Cu1 0.38538(3) 0.56997(2) 0.378920(8) 0.01806(6) Uani d . 1
S S1 0.53118(6) 0.50410(4) 0.426005(18) 0.02225(12) Uani d . 1
P P1 0.44800(6) 0.49368(4) 0.322548(17) 0.01827(11) Uani d . 1
P P2 0.41481(6) 0.73950(4) 0.388189(17) 0.01752(11) Uani d . 1
N N1 0.3753(2) 0.23801(15) 0.44765(6) 0.0252(4) Uani d . 1
N N2 0.3844(2) 0.34059(15) 0.44033(6) 0.0231(4) Uani d . 1
H H2N 0.314(3) 0.375(2) 0.4329(9) 0.028 Uiso d . 1
N N3 0.6115(2) 0.32017(16) 0.44643(7) 0.0251(4) Uani d . 1
H H3N 0.593(3) 0.258(2) 0.4497(9) 0.030 Uiso d . 1
C C1 0.2428(3) 0.0863(2) 0.45356(9) 0.0304(6) Uani d . 1
H H1A 0.2490 0.0691 0.4813 0.036 Uiso calc R 1
H H1B 0.3118 0.0479 0.4391 0.036 Uiso calc R 1
C C2 0.1016(3) 0.0656(2) 0.43780(10) 0.0356(6) Uani d . 1
H H2A 0.1043 0.0541 0.4096 0.043 Uiso calc R 1
H H2B 0.0616 0.0059 0.4504 0.043 Uiso calc R 1
C C3 0.0222(3) 0.1594(2) 0.44729(10) 0.0345(6) Uani d . 1
H H3A -0.0083 0.1587 0.4745 0.041 Uiso calc R 1
H H3B -0.0571 0.1660 0.4302 0.041 Uiso calc R 1
C C4 0.1230(3) 0.24545(17) 0.44026(8) 0.0266(5) Uani d . 1
H H4A 0.1159 0.2709 0.4135 0.032 Uiso calc R 1
H H4B 0.1069 0.3018 0.4584 0.032 Uiso calc R 1
C C5 0.2591(3) 0.1986(2) 0.44727(8) 0.0247(5) Uani d . 1
C C6 0.5091(2) 0.38010(19) 0.43771(7) 0.0218(5) Uani d . 1
C C7 0.7533(3) 0.3473(2) 0.44193(8) 0.0266(5) Uani d . 1
H H7A 0.8083 0.3074 0.4602 0.032 Uiso calc R 1
H H7B 0.7654 0.4193 0.4483 0.032 Uiso calc R 1
C C8 0.8015(3) 0.3283(2) 0.40118(9) 0.0355(6) Uani d . 1
H H8A 0.7929 0.2566 0.3952 0.053 Uiso calc R 1
H H8B 0.8960 0.3485 0.3989 0.053 Uiso calc R 1
H H8C 0.7468 0.3675 0.3831 0.053 Uiso calc R 1
C C9 0.6010(2) 0.54939(17) 0.30239(6) 0.0188(4) Uani d . 1
C C10 0.5984(3) 0.60618(19) 0.26847(7) 0.0237(5) Uani d . 1
H H10 0.5194 0.6073 0.2531 0.028 Uiso calc R 1
C C11 0.7112(3) 0.6614(2) 0.25702(8) 0.0291(5) Uani d . 1
H H11 0.7082 0.7001 0.2340 0.035 Uiso calc R 1
C C12 0.8269(3) 0.6598(2) 0.27909(8) 0.0292(6) Uani d . 1
H H12 0.9026 0.6986 0.2716 0.035 Uiso calc R 1
C C13 0.8328(3) 0.6012(2) 0.31238(8) 0.0290(6) Uani d . 1
H H13 0.9135 0.5979 0.3270 0.035 Uiso calc R 1
C C14 0.7195(2) 0.54764(19) 0.32406(8) 0.0252(5) Uani d . 1
H H14 0.7229 0.5092 0.3472 0.030 Uiso calc R 1
C C15 0.3371(2) 0.48823(18) 0.28023(6) 0.0206(4) Uani d . 1
C C16 0.3690(3) 0.42599(19) 0.24898(7) 0.0267(5) Uani d . 1
H H16 0.4471 0.3849 0.2501 0.032 Uiso calc R 1
C C17 0.2875(3) 0.4236(2) 0.21641(8) 0.0288(5) Uani d . 1
H H17 0.3096 0.3809 0.1954 0.035 Uiso calc R 1
C C18 0.1741(3) 0.4838(2) 0.21474(8) 0.0302(5) Uani d . 1
H H18 0.1191 0.4831 0.1923 0.036 Uiso calc R 1
C C19 0.1406(3) 0.5448(2) 0.24549(7) 0.0325(6) Uani d . 1
H H19 0.0619 0.5853 0.2443 0.039 Uiso calc R 1
C C20 0.2220(3) 0.5473(2) 0.27846(8) 0.0268(5) Uani d . 1
H H20 0.1986 0.5894 0.2996 0.032 Uiso calc R 1
C C21 0.4841(2) 0.35956(18) 0.32848(7) 0.0211(5) Uani d . 1
C C22 0.3825(3) 0.30163(18) 0.34539(7) 0.0268(5) Uani d . 1
H H22 0.3033 0.3333 0.3548 0.032 Uiso calc R 1
C C23 0.3970(3) 0.1974(2) 0.34852(8) 0.0340(6) Uani d . 1
H H23 0.3277 0.1584 0.3600 0.041 Uiso calc R 1
C C24 0.5123(3) 0.1512(2) 0.33490(8) 0.0343(6) Uani d . 1
H H24 0.5212 0.0801 0.3364 0.041 Uiso calc R 1
C C25 0.6150(3) 0.2082(2) 0.31903(8) 0.0337(6) Uani d . 1
H H25 0.6951 0.1766 0.3103 0.040 Uiso calc R 1
C C26 0.6006(3) 0.3122(2) 0.31585(8) 0.0271(5) Uani d . 1
H H26 0.6713 0.3510 0.3049 0.033 Uiso calc R 1
C C27 0.3308(2) 0.81491(18) 0.35109(7) 0.0210(5) Uani d . 1
C C28 0.3384(3) 0.7797(2) 0.31352(8) 0.0333(6) Uani d . 1
H H28 0.3864 0.7195 0.3082 0.040 Uiso calc R 1
C C29 0.2769(4) 0.8311(3) 0.28358(9) 0.0409(7) Uani d . 1
H H29 0.2823 0.8056 0.2580 0.049 Uiso calc R 1
C C30 0.2074(3) 0.9195(2) 0.29068(9) 0.0333(6) Uani d . 1
H H30 0.1660 0.9550 0.2701 0.040 Uiso calc R 1
C C31 0.1990(3) 0.9555(2) 0.32805(9) 0.0337(6) Uani d . 1
H H31 0.1516 1.0160 0.3332 0.040 Uiso calc R 1
C C32 0.2598(3) 0.9033(2) 0.35810(8) 0.0294(6) Uani d . 1
H H32 0.2528 0.9282 0.3837 0.035 Uiso calc R 1
C C33 0.5840(2) 0.79416(18) 0.38887(7) 0.0204(4) Uani d . 1
C C34 0.6952(2) 0.7308(2) 0.39128(8) 0.0266(5) Uani d . 1
H H34 0.6825 0.6600 0.3924 0.032 Uiso calc R 1
C C35 0.8256(3) 0.7705(2) 0.39206(9) 0.0345(6) Uani d . 1
H H35 0.9009 0.7268 0.3940 0.041 Uiso calc R 1
C C36 0.8448(3) 0.8733(2) 0.39008(8) 0.0337(6) Uani d . 1
H H36 0.9334 0.9002 0.3900 0.040 Uiso calc R 1
C C37 0.7346(3) 0.9374(2) 0.38818(8) 0.0303(6) Uani d . 1
H H37 0.7480 1.0081 0.3873 0.036 Uiso calc R 1
C C38 0.6052(3) 0.89845(18) 0.38761(7) 0.0259(5) Uani d . 1
H H38 0.5303 0.9427 0.3864 0.031 Uiso calc R 1
C C39 0.3435(3) 0.78572(17) 0.43348(7) 0.0223(5) Uani d . 1
C C40 0.2040(3) 0.7821(2) 0.43847(8) 0.0279(5) Uani d . 1
H H40 0.1484 0.7588 0.4180 0.033 Uiso calc R 1
C C41 0.1461(3) 0.8121(2) 0.47299(9) 0.0379(7) Uani d . 1
H H41 0.0511 0.8102 0.4760 0.046 Uiso calc R 1
C C42 0.2264(4) 0.8449(2) 0.50314(9) 0.0407(8) Uani d . 1
H H42 0.1867 0.8654 0.5268 0.049 Uiso calc R 1
C C43 0.3648(4) 0.8479(2) 0.49860(8) 0.0373(7) Uani d . 1
H H43 0.4201 0.8702 0.5193 0.045 Uiso calc R 1
C C44 0.4235(3) 0.8183(2) 0.46385(7) 0.0277(5) Uani d . 1
H H44 0.5185 0.8205 0.4609 0.033 Uiso calc R 1
N N4 0.6736(3) 0.1065(2) 0.47134(9) 0.0432(7) Uani d . 1
C C45 0.7155(3) 0.0326(2) 0.48230(8) 0.0293(5) Uani d . 1
C C46 0.7698(3) -0.0620(2) 0.49641(9) 0.0339(6) Uani d . 1
H H46A 0.7785 -0.1094 0.4749 0.051 Uiso calc R 1
H H46B 0.7091 -0.0902 0.5159 0.051 Uiso calc R 1
H H46C 0.8584 -0.0503 0.5079 0.051 Uiso calc R 1
N N5 -0.0053(3) 0.6705(2) 0.16212(10) 0.0532(8) Uani d . 1
C C47 -0.0110(3) 0.7467(2) 0.17706(9) 0.0361(6) Uani d . 1
C C48 -0.0177(4) 0.8437(3) 0.19581(10) 0.0454(8) Uani d . 1
H H48A -0.0981 0.8467 0.2122 0.068 Uiso calc R 1
H H48B -0.0223 0.8968 0.1762 0.068 Uiso calc R 1
H H48C 0.0627 0.8534 0.2118 0.068 Uiso calc R 1

loop_
_atom_site_aniso_label
_atom_site_aniso_U_11
_atom_site_aniso_U_22
_atom_site_aniso_U_33
_atom_site_aniso_U_12
_atom_site_aniso_U_13
_atom_site_aniso_U_23
I1 0.01624(6) 0.02426(7) 0.02846(7) -0.00035(6) -0.00024(6) 0.00141(6)
Cu1 0.01731(13) 0.01671(12) 0.02018(12) 0.00132(11) 0.00015(10) -0.00003(10)
S1 0.0213(3) 0.0184(3) 0.0271(3) -0.00054(19) -0.0061(2) 0.0025(2)
P1 0.0176(3) 0.0185(3) 0.0187(3) 0.0011(2) -0.0003(2) -0.0007(2)
P2 0.0166(2) 0.0164(3) 0.0195(3) 0.00173(19) 0.0006(2) 0.0009(2)
N1 0.0241(10) 0.0193(9) 0.0322(10) 0.0002(9) -0.0015(9) 0.0045(8)
N2 0.0207(10) 0.0180(9) 0.0306(10) 0.0028(8) -0.0029(9) 0.0034(8)
N3 0.0204(10) 0.0185(9) 0.0363(11) 0.0008(8) -0.0024(9) 0.0053(8)
C1 0.0306(13) 0.0185(12) 0.0421(16) -0.0005(10) -0.0053(11) 0.0034(11)
C2 0.0309(14) 0.0204(12) 0.0554(18) -0.0022(11) -0.0023(12) -0.0005(12)
C3 0.0275(14) 0.0263(14) 0.0497(18) -0.0016(11) -0.0022(12) 0.0034(13)
C4 0.0240(11) 0.0169(10) 0.0388(13) 0.0006(10) -0.0023(11) 0.0014(9)
C5 0.0260(12) 0.0211(12) 0.0272(13) 0.0020(9) -0.0035(10) 0.0013(9)
C6 0.0211(11) 0.0237(12) 0.0205(11) 0.0023(9) -0.0016(9) 0.0016(9)
C7 0.0185(11) 0.0277(13) 0.0337(14) 0.0024(9) -0.0031(10) 0.0011(11)
C8 0.0274(13) 0.0422(17) 0.0369(16) 0.0059(12) -0.0020(11) 0.0089(13)
C9 0.0173(10) 0.0183(10) 0.0209(10) 0.0017(7) 0.0011(8) -0.0016(8)
C10 0.0256(12) 0.0223(11) 0.0231(11) 0.0010(9) 0.0008(9) 0.0018(9)
C11 0.0315(14) 0.0255(13) 0.0304(13) -0.0011(11) 0.0061(11) 0.0047(11)
C12 0.0253(12) 0.0260(13) 0.0361(14) -0.0027(10) 0.0101(11) -0.0008(11)
C13 0.0224(12) 0.0319(14) 0.0327(14) 0.0003(10) 0.0000(10) -0.0025(11)
C14 0.0222(11) 0.0252(13) 0.0281(12) 0.0016(9) -0.0021(10) 0.0024(10)
C15 0.0218(10) 0.0198(11) 0.0202(10) -0.0010(8) -0.0020(8) 0.0012(9)
C16 0.0288(12) 0.0263(12) 0.0250(11) 0.0037(12) -0.0030(11) -0.0017(9)
C17 0.0354(14) 0.0289(13) 0.0222(12) -0.0020(11) -0.0052(10) -0.0020(10)
C18 0.0266(12) 0.0375(15) 0.0264(12) -0.0033(11) -0.0065(9) 0.0038(12)
C19 0.0221(12) 0.0458(16) 0.0297(12) 0.0077(11) -0.0028(10) 0.0055(11)
C20 0.0231(11) 0.0329(15) 0.0245(12) 0.0055(10) 0.0015(9) 0.0006(10)
C21 0.0259(11) 0.0187(11) 0.0188(11) 0.0022(9) -0.0033(9) -0.0004(9)
C22 0.0323(13) 0.0211(11) 0.0271(12) 0.0007(11) 0.0031(11) -0.0017(9)
C23 0.0492(18) 0.0232(12) 0.0295(13) -0.0062(12) 0.0059(12) -0.0005(10)
C24 0.0543(18) 0.0184(12) 0.0303(14) 0.0051(12) -0.0085(13) -0.0001(11)
C25 0.0362(15) 0.0267(12) 0.0384(14) 0.0118(12) -0.0019(13) -0.0019(11)
C26 0.0243(13) 0.0243(12) 0.0327(13) 0.0043(9) -0.0005(10) -0.0018(10)
C27 0.0209(11) 0.0187(11) 0.0235(11) 0.0007(8) -0.0010(9) 0.0030(9)
C28 0.0437(17) 0.0328(14) 0.0235(12) 0.0139(12) 0.0018(11) 0.0035(11)
C29 0.058(2) 0.0414(18) 0.0230(14) 0.0147(15) -0.0038(13) 0.0042(12)
C30 0.0343(14) 0.0320(15) 0.0337(14) 0.0031(12) -0.0067(11) 0.0105(12)
C31 0.0366(14) 0.0244(14) 0.0402(15) 0.0069(11) -0.0090(12) 0.0020(11)
C32 0.0345(14) 0.0241(13) 0.0296(14) 0.0071(11) -0.0060(11) -0.0009(10)
C33 0.0196(10) 0.0239(11) 0.0177(11) -0.0019(8) -0.0008(8) -0.0011(9)
C34 0.0201(11) 0.0271(12) 0.0326(13) 0.0000(9) 0.0005(10) -0.0043(11)
C35 0.0200(11) 0.0429(16) 0.0407(15) -0.0018(10) -0.0016(11) -0.0047(14)
C36 0.0268(13) 0.0444(16) 0.0299(13) -0.0141(11) -0.0006(11) -0.0028(12)
C37 0.0346(13) 0.0300(13) 0.0263(13) -0.0114(11) 0.0000(10) 0.0005(10)
C38 0.0285(12) 0.0216(11) 0.0275(12) -0.0025(9) -0.0004(10) 0.0015(9)
C39 0.0297(13) 0.0150(10) 0.0222(11) 0.0032(9) 0.0050(9) 0.0013(8)
C40 0.0273(13) 0.0219(12) 0.0343(14) 0.0020(10) 0.0092(11) 0.0020(11)
C41 0.0406(17) 0.0245(13) 0.0487(17) 0.0105(12) 0.0232(14) 0.0074(12)
C42 0.065(2) 0.0262(14) 0.0312(15) 0.0164(14) 0.0239(15) 0.0057(12)
C43 0.0615(19) 0.0292(13) 0.0213(12) 0.0100(15) 0.0052(14) -0.0008(10)
C44 0.0361(14) 0.0267(13) 0.0203(12) 0.0049(10) 0.0020(10) 0.0017(10)
N4 0.0451(15) 0.0313(13) 0.0531(17) 0.0056(11) -0.0010(13) 0.0069(12)
C45 0.0281(12) 0.0278(13) 0.0319(13) -0.0017(11) -0.0004(10) 0.0004(11)
C46 0.0412(16) 0.0297(14) 0.0309(14) 0.0042(12) -0.0019(12) 0.0017(12)
N5 0.0551(19) 0.0405(17) 0.064(2) -0.0139(14) -0.0063(16) 0.0047(16)
C47 0.0277(14) 0.0391(16) 0.0414(16) -0.0065(12) -0.0023(12) 0.0128(14)
C48 0.0458(19) 0.0454(19) 0.0451(18) 0.0041(15) -0.0038(15) 0.0024(16)

loop_
_atom_type_symbol
_atom_type_description
_atom_type_scat_dispersion_real
_atom_type_scat_dispersion_imag
_atom_type_scat_source
C C 0.0033 0.0016 'International Tables Vol C Tables 4.2.6.8 and 6.1.1.4'
H H 0.0000 0.0000 'International Tables Vol C Tables 4.2.6.8 and 6.1.1.4'
Cu Cu 0.3201 1.2651 'International Tables Vol C Tables 4.2.6.8 and 6.1.1.4'
I I -0.4742 1.8119 'International Tables Vol C Tables 4.2.6.8 and 6.1.1.4'
N N 0.0061 0.0033 'International Tables Vol C Tables 4.2.6.8 and 6.1.1.4'
P P 0.1023 0.0942 'International Tables Vol C Tables 4.2.6.8 and 6.1.1.4'
S S 0.1246 0.1234 'International Tables Vol C Tables 4.2.6.8 and 6.1.1.4'

loop_
_geom_angle_atom_site_label_1
_geom_angle_atom_site_label_2
_geom_angle_atom_site_label_3
_geom_angle
_geom_angle_publ_flag
P1 Cu1 P2 121.35(2) y
P1 Cu1 S1 105.05(2) y
P2 Cu1 S1 100.97(2) y
P1 Cu1 I1 109.046(18) y
P2 Cu1 I1 108.722(18) y
S1 Cu1 I1 111.239(19) y
C6 S1 Cu1 116.37(9) y
C9 P1 C21 105.92(11) ?
C9 P1 C15 102.11(10) ?
C21 P1 C15 99.73(11) ?
C9 P1 Cu1 111.87(8) ?
C21 P1 Cu1 112.93(8) ?
C15 P1 Cu1 122.43(8) ?
C39 P2 C27 103.99(11) ?
C39 P2 C33 102.20(11) ?
C27 P2 C33 102.13(11) ?
C39 P2 Cu1 113.63(8) ?
C27 P2 Cu1 112.42(8) ?
C33 P2 Cu1 120.55(8) ?
C5 N1 N2 117.6(2) y
C6 N2 N1 117.0(2) y
C6 N2 H2N 121(2) ?
N1 N2 H2N 121(2) ?
C6 N3 C7 124.5(2) y
C6 N3 H3N 116(2) ?
C7 N3 H3N 118(2) ?
C5 C1 C2 102.9(2) ?
C5 C1 H1A 111.2 ?
C2 C1 H1A 111.2 ?
C5 C1 H1B 111.2 ?
C2 C1 H1B 111.2 ?
H1A C1 H1B 109.1 ?
C3 C2 C1 104.6(2) ?
C3 C2 H2A 110.8 ?
C1 C2 H2A 110.8 ?
C3 C2 H2B 110.8 ?
C1 C2 H2B 110.8 ?
H2A C2 H2B 108.9 ?
C2 C3 C4 103.8(2) ?
C2 C3 H3A 111.0 ?
C4 C3 H3A 111.0 ?
C2 C3 H3B 111.0 ?
C4 C3 H3B 111.0 ?
H3A C3 H3B 109.0 ?
C5 C4 C3 104.5(2) ?
C5 C4 H4A 110.8 ?
C3 C4 H4A 110.8 ?
C5 C4 H4B 110.8 ?
C3 C4 H4B 110.8 ?
H4A C4 H4B 108.9 ?
N1 C5 C4 130.3(2) ?
N1 C5 C1 120.2(2) ?
C4 C5 C1 109.5(2) ?
N3 C6 N2 117.1(2) ?
N3 C6 S1 122.25(19) ?
N2 C6 S1 120.58(18) ?
N3 C7 C8 111.3(2) ?
N3 C7 H7A 109.4 ?
C8 C7 H7A 109.4 ?
N3 C7 H7B 109.4 ?
C8 C7 H7B 109.4 ?
H7A C7 H7B 108.0 ?
C7 C8 H8A 109.5 ?
C7 C8 H8B 109.5 ?
H8A C8 H8B 109.5 ?
C7 C8 H8C 109.5 ?
H8A C8 H8C 109.5 ?
H8B C8 H8C 109.5 ?
C10 C9 C14 118.5(2) ?
C10 C9 P1 121.66(18) ?
C14 C9 P1 119.25(18) ?
C11 C10 C9 120.6(2) ?
C11 C10 H10 119.7 ?
C9 C10 H10 119.7 ?
C12 C11 C10 120.1(3) ?
C12 C11 H11 119.9 ?
C10 C11 H11 119.9 ?
C11 C12 C13 120.2(2) ?
C11 C12 H12 119.9 ?
C13 C12 H12 119.9 ?
C14 C13 C12 119.5(2) ?
C14 C13 H13 120.2 ?
C12 C13 H13 120.2 ?
C13 C14 C9 121.1(2) ?
C13 C14 H14 119.4 ?
C9 C14 H14 119.4 ?
C20 C15 C16 119.2(2) ?
C20 C15 P1 120.48(18) ?
C16 C15 P1 120.36(18) ?
C17 C16 C15 120.7(2) ?
C17 C16 H16 119.7 ?
C15 C16 H16 119.7 ?
C18 C17 C16 119.7(3) ?
C18 C17 H17 120.1 ?
C16 C17 H17 120.1 ?
C19 C18 C17 120.3(2) ?
C19 C18 H18 119.8 ?
C17 C18 H18 119.8 ?
C18 C19 C20 120.3(2) ?
C18 C19 H19 119.9 ?
C20 C19 H19 119.9 ?
C15 C20 C19 119.9(2) ?
C15 C20 H20 120.1 ?
C19 C20 H20 120.1 ?
C26 C21 C22 119.0(2) ?
C26 C21 P1 124.8(2) ?
C22 C21 P1 116.21(19) ?
C23 C22 C21 120.3(3) ?
C23 C22 H22 119.9 ?
C21 C22 H22 119.9 ?
C24 C23 C22 120.0(3) ?
C24 C23 H23 120.0 ?
C22 C23 H23 120.0 ?
C23 C24 C25 120.1(3) ?
C23 C24 H24 119.9 ?
C25 C24 H24 119.9 ?
C24 C25 C26 120.0(3) ?
C24 C25 H25 120.0 ?
C26 C25 H25 120.0 ?
C21 C26 C25 120.7(3) ?
C21 C26 H26 119.7 ?
C25 C26 H26 119.7 ?
C28 C27 C32 118.5(2) ?
C28 C27 P2 116.73(19) ?
C32 C27 P2 124.8(2) ?
C29 C28 C27 120.9(3) ?
C29 C28 H28 119.6 ?
C27 C28 H28 119.6 ?
C28 C29 C30 120.4(3) ?
C28 C29 H29 119.8 ?
C30 C29 H29 119.8 ?
C31 C30 C29 119.3(3) ?
C31 C30 H30 120.3 ?
C29 C30 H30 120.3 ?
C30 C31 C32 120.2(3) ?
C30 C31 H31 119.9 ?
C32 C31 H31 119.9 ?
C31 C32 C27 120.8(3) ?
C31 C32 H32 119.6 ?
C27 C32 H32 119.6 ?
C34 C33 C38 118.8(2) ?
C34 C33 P2 119.28(19) ?
C38 C33 P2 121.95(18) ?
C33 C34 C35 120.5(2) ?
C33 C34 H34 119.8 ?
C35 C34 H34 119.8 ?
C36 C35 C34 120.1(3) ?
C36 C35 H35 120.0 ?
C34 C35 H35 120.0 ?
C35 C36 C37 120.0(2) ?
C35 C36 H36 120.0 ?
C37 C36 H36 120.0 ?
C38 C37 C36 120.2(3) ?
C38 C37 H37 119.9 ?
C36 C37 H37 119.9 ?
C37 C38 C33 120.5(2) ?
C37 C38 H38 119.8 ?
C33 C38 H38 119.8 ?
C44 C39 C40 119.0(2) ?
C44 C39 P2 122.3(2) ?
C40 C39 P2 118.6(2) ?
C41 C40 C39 120.6(3) ?
C41 C40 H40 119.7 ?
C39 C40 H40 119.7 ?
C42 C41 C40 120.1(3) ?
C42 C41 H41 119.9 ?
C40 C41 H41 119.9 ?
C41 C42 C43 119.7(3) ?
C41 C42 H42 120.1 ?
C43 C42 H42 120.1 ?
C42 C43 C44 120.3(3) ?
C42 C43 H43 119.8 ?
C44 C43 H43 119.8 ?
C39 C44 C43 120.2(3) ?
C39 C44 H44 119.9 ?
C43 C44 H44 119.9 ?
N4 C45 C46 179.7(4) ?
C45 C46 H46A 109.5 ?
C45 C46 H46B 109.5 ?
H46A C46 H46B 109.5 ?
C45 C46 H46C 109.5 ?
H46A C46 H46C 109.5 ?
H46B C46 H46C 109.5 ?
N5 C47 C48 179.6(4) ?
C47 C48 H48A 109.5 ?
C47 C48 H48B 109.5 ?
H48A C48 H48B 109.5 ?
C47 C48 H48C 109.5 ?
H48A C48 H48C 109.5 ?
H48B C48 H48C 109.5 ?

loop_
_geom_bond_atom_site_label_1
_geom_bond_atom_site_label_2
_geom_bond_distance
_geom_bond_publ_flag
I1 Cu1 2.6547(4) y
Cu1 P1 2.2876(7) y
Cu1 P2 2.2959(7) y
Cu1 S1 2.3516(7) y
S1 C6 1.712(3) y
P1 C9 1.830(2) ?
P1 C21 1.831(2) ?
P1 C15 1.836(2) ?
P2 C39 1.829(2) ?
P2 C27 1.832(2) ?
P2 C33 1.832(2) ?
N1 C5 1.268(3) y
N1 N2 1.390(3) y
N2 C6 1.349(3) y
N2 H2N 0.87(3) ?
N3 C6 1.328(3) y
N3 C7 1.463(3) y
N3 H3N 0.86(3) ?
C1 C5 1.517(4) ?
C1 C2 1.531(4) ?
C1 H1A 0.9900 ?
C1 H1B 0.9900 ?
C2 C3 1.513(4) ?
C2 H2A 0.9900 ?
C2 H2B 0.9900 ?
C3 C4 1.540(4) ?
C3 H3A 0.9900 ?
C3 H3B 0.9900 ?
C4 C5 1.509(4) ?
C4 H4A 0.9900 ?
C4 H4B 0.9900 ?
C7 C8 1.512(4) ?
C7 H7A 0.9900 ?
C7 H7B 0.9900 ?
C8 H8A 0.9800 ?
C8 H8B 0.9800 ?
C8 H8C 0.9800 ?
C9 C10 1.397(3) ?
C9 C14 1.398(3) ?
C10 C11 1.397(4) ?
C10 H10 0.9500 ?
C11 C12 1.382(4) ?
C11 H11 0.9500 ?
C12 C13 1.393(4) ?
C12 H12 0.9500 ?
C13 C14 1.393(4) ?
C13 H13 0.9500 ?
C14 H14 0.9500 ?
C15 C20 1.389(3) ?
C15 C16 1.399(3) ?
C16 C17 1.389(4) ?
C16 H16 0.9500 ?
C17 C18 1.383(4) ?
C17 H17 0.9500 ?
C18 C19 1.381(4) ?
C18 H18 0.9500 ?
C19 C20 1.401(4) ?
C19 H19 0.9500 ?
C20 H20 0.9500 ?
C21 C26 1.389(3) ?
C21 C22 1.399(4) ?
C22 C23 1.397(4) ?
C22 H22 0.9500 ?
C23 C24 1.384(4) ?
C23 H23 0.9500 ?
C24 C25 1.385(4) ?
C24 H24 0.9500 ?
C25 C26 1.394(4) ?
C25 H25 0.9500 ?
C26 H26 0.9500 ?
C27 C28 1.386(4) ?
C27 C32 1.392(4) ?
C28 C29 1.385(4) ?
C28 H28 0.9500 ?
C29 C30 1.385(4) ?
C29 H29 0.9500 ?
C30 C31 1.383(4) ?
C30 H30 0.9500 ?
C31 C32 1.390(4) ?
C31 H31 0.9500 ?
C32 H32 0.9500 ?
C33 C34 1.392(3) ?
C33 C38 1.404(3) ?
C34 C35 1.400(3) ?
C34 H34 0.9500 ?
C35 C36 1.382(4) ?
C35 H35 0.9500 ?
C36 C37 1.389(4) ?
C36 H36 0.9500 ?
C37 C38 1.387(4) ?
C37 H37 0.9500 ?
C38 H38 0.9500 ?
C39 C44 1.388(4) ?
C39 C40 1.398(4) ?
C40 C41 1.387(4) ?
C40 H40 0.9500 ?
C41 C42 1.385(5) ?
C41 H41 0.9500 ?
C42 C43 1.386(5) ?
C42 H42 0.9500 ?
C43 C44 1.394(4) ?
C43 H43 0.9500 ?
C44 H44 0.9500 ?
N4 C45 1.133(4) ?
C45 C46 1.454(4) ?
C46 H46A 0.9800 ?
C46 H46B 0.9800 ?
C46 H46C 0.9800 ?
N5 C47 1.139(4) ?
C47 C48 1.446(5) ?
C48 H48A 0.9800 ?
C48 H48B 0.9800 ?
C48 H48C 0.9800 ?

loop_
_geom_hbond_atom_site_label_D
_geom_hbond_atom_site_label_H
_geom_hbond_atom_site_label_A
_geom_hbond_distance_DH
_geom_hbond_distance_HA
_geom_hbond_distance_DA
_geom_hbond_angle_DHA
N2 H2N I1 0.87(3) 3.00(3) 3.851(2) 164(3)
N3 H3N N4 0.86(3) 2.29(3) 3.033(3) 145(3)

loop_
_geom_torsion_atom_site_label_1
_geom_torsion_atom_site_label_2
_geom_torsion_atom_site_label_3
_geom_torsion_atom_site_label_4
_geom_torsion
_geom_torsion_publ_flag
P1 Cu1 S1 C6 -69.34(10) ?
P2 Cu1 S1 C6 163.72(10) ?
I1 Cu1 S1 C6 48.50(10) ?
P2 Cu1 P1 C9 35.67(9) ?
S1 Cu1 P1 C9 -77.56(8) ?
I1 Cu1 P1 C9 163.12(8) ?
P2 Cu1 P1 C21 155.05(9) ?
S1 Cu1 P1 C21 41.82(9) ?
I1 Cu1 P1 C21 -77.50(9) ?
P2 Cu1 P1 C15 -85.86(10) ?
S1 Cu1 P1 C15 160.91(9) ?
I1 Cu1 P1 C15 41.59(9) ?
P1 Cu1 P2 C39 174.68(9) ?
S1 Cu1 P2 C39 -69.99(9) ?
I1 Cu1 P2 C39 47.09(9) ?
P1 Cu1 P2 C27 56.91(9) ?
S1 Cu1 P2 C27 172.24(9) ?
I1 Cu1 P2 C27 -70.67(9) ?
P1 Cu1 P2 C33 -63.58(9) ?
S1 Cu1 P2 C33 51.75(9) ?
I1 Cu1 P2 C33 168.83(9) ?
C5 N1 N2 C6 -174.8(2) ?
C5 C1 C2 C3 -34.1(3) ?
C1 C2 C3 C4 38.6(3) ?
C2 C3 C4 C5 -27.6(3) ?
N2 N1 C5 C4 -0.5(4) ?
N2 N1 C5 C1 177.7(2) ?
C3 C4 C5 N1 -175.1(3) ?
C3 C4 C5 C1 6.4(3) ?
C2 C1 C5 N1 -161.8(3) ?
C2 C1 C5 C4 16.8(3) ?
C7 N3 C6 N2 174.3(2) ?
C7 N3 C6 S1 -9.0(4) ?
N1 N2 C6 N3 -7.1(3) y
N1 N2 C6 S1 176.19(17) ?
Cu1 S1 C6 N3 144.53(19) ?
Cu1 S1 C6 N2 -38.9(2) ?
C6 N3 C7 C8 -84.4(3) ?
C21 P1 C9 C10 125.9(2) ?
C15 P1 C9 C10 22.0(2) ?
Cu1 P1 C9 C10 -110.62(19) ?
C21 P1 C9 C14 -63.4(2) ?
C15 P1 C9 C14 -167.32(19) ?
Cu1 P1 C9 C14 60.1(2) ?
C14 C9 C10 C11 -1.3(4) ?
P1 C9 C10 C11 169.5(2) ?
C9 C10 C11 C12 0.4(4) ?
C10 C11 C12 C13 1.5(4) ?
C11 C12 C13 C14 -2.6(4) ?
C12 C13 C14 C9 1.7(4) ?
C10 C9 C14 C13 0.2(4) ?
P1 C9 C14 C13 -170.8(2) ?
C9 P1 C15 C20 -113.2(2) ?
C21 P1 C15 C20 138.1(2) ?
Cu1 P1 C15 C20 12.8(2) ?
C9 P1 C15 C16 65.5(2) ?
C21 P1 C15 C16 -43.3(2) ?
Cu1 P1 C15 C16 -168.53(17) ?
C20 C15 C16 C17 0.5(4) ?
P1 C15 C16 C17 -178.2(2) ?
C15 C16 C17 C18 0.3(4) ?
C16 C17 C18 C19 -1.0(4) ?
C17 C18 C19 C20 0.8(4) ?
C16 C15 C20 C19 -0.7(4) ?
P1 C15 C20 C19 178.0(2) ?
C18 C19 C20 C15 0.0(4) ?
C9 P1 C21 C26 -6.1(2) ?
C15 P1 C21 C26 99.6(2) ?
Cu1 P1 C21 C26 -128.9(2) ?
C9 P1 C21 C22 177.09(19) ?
C15 P1 C21 C22 -77.2(2) ?
Cu1 P1 C21 C22 54.3(2) ?
C26 C21 C22 C23 -1.7(4) ?
P1 C21 C22 C23 175.3(2) ?
C21 C22 C23 C24 0.1(4) ?
C22 C23 C24 C25 1.6(4) ?
C23 C24 C25 C26 -1.7(4) ?
C22 C21 C26 C25 1.6(4) ?
P1 C21 C26 C25 -175.1(2) ?
C24 C25 C26 C21 0.0(4) ?
C39 P2 C27 C28 -163.8(2) ?
C33 P2 C27 C28 90.1(2) ?
Cu1 P2 C27 C28 -40.5(2) ?
C39 P2 C27 C32 15.4(3) ?
C33 P2 C27 C32 -90.6(2) ?
Cu1 P2 C27 C32 138.8(2) ?
C32 C27 C28 C29 0.0(4) ?
P2 C27 C28 C29 179.4(3) ?
C27 C28 C29 C30 0.6(5) ?
C28 C29 C30 C31 -0.6(5) ?
C29 C30 C31 C32 0.0(5) ?
C30 C31 C32 C27 0.6(5) ?
C28 C27 C32 C31 -0.6(4) ?
P2 C27 C32 C31 -179.9(2) ?
C39 P2 C33 C34 114.7(2) ?
C27 P2 C33 C34 -137.9(2) ?
Cu1 P2 C33 C34 -12.4(2) ?
C39 P2 C33 C38 -64.3(2) ?
C27 P2 C33 C38 43.1(2) ?
Cu1 P2 C33 C38 168.53(17) ?
C38 C33 C34 C35 -0.6(4) ?
P2 C33 C34 C35 -179.7(2) ?
C33 C34 C35 C36 -0.6(4) ?
C34 C35 C36 C37 1.5(5) ?
C35 C36 C37 C38 -1.1(4) ?
C36 C37 C38 C33 -0.1(4) ?
C34 C33 C38 C37 1.0(4) ?
P2 C33 C38 C37 179.98(19) ?
C27 P2 C39 C44 -126.9(2) ?
C33 P2 C39 C44 -20.9(2) ?
Cu1 P2 C39 C44 110.5(2) ?
C27 P2 C39 C40 57.2(2) ?
C33 P2 C39 C40 163.2(2) ?
Cu1 P2 C39 C40 -65.4(2) ?
C44 C39 C40 C41 1.1(4) ?
P2 C39 C40 C41 177.1(2) ?
C39 C40 C41 C42 -0.8(4) ?
C40 C41 C42 C43 0.2(4) ?
C41 C42 C43 C44 0.2(4) ?
C40 C39 C44 C43 -0.7(4) ?
P2 C39 C44 C43 -176.6(2) ?
C42 C43 C44 C39 0.0(4) ?
